data_7121321
loop_
_publ_author_name
'Balmer, Markus'
'Gottschling, Hannah'
'von H\"anisch, Carsten'

_publ_section_title
;
 Phosphaalkene-substituted organo-group 15 compounds: synthesis and
 characterisation of (NHC)P-EtBu<sub>2</sub> (E = P, As, Sb and Bi).
;
_journal_issue 21
_journal_name_full 'Chemical communications (Cambridge, England)'
_journal_page_first 2659
_journal_page_last 2661
_journal_paper_doi 10.1039/c8cc00899j
_journal_volume 54
_journal_year 2018
_chemical_formula_moiety 'C29 H44 N2 P Sb, C7 H8'
_chemical_formula_sum 'C36 H52 N2 P Sb'
_chemical_formula_weight 665.51
_chemical_properties_physical Air-sensitive,Moisture-sensitive,Oxygen-sensitive
_space_group_crystal_system triclinic
_space_group_IT_number 2
_space_group_name_Hall '-P 1'
_space_group_name_H-M_alt 'P -1'
_symmetry_space_group_name_Hall '-P 1'
_symmetry_space_group_name_H-M 'P -1'
_atom_sites_solution_hydrogens geom
_atom_sites_solution_primary dual
_audit_creation_date 2017-03-06
_audit_creation_method
;
Olex2 1.2
(compiled 2017.03.02 svn.r3394 for OlexSys, GUI svn.r5324)
;
_audit_update_record
;
2017-11-06 deposited with the CCDC.
2018-02-19 downloaded from the CCDC.
;
_cell_angle_alpha 88.332(2)
_cell_angle_beta 80.966(3)
_cell_angle_gamma 70.456(2)
_cell_formula_units_Z 2
_cell_length_a 9.5816(5)
_cell_length_b 11.7784(7)
_cell_length_c 16.7485(9)
_cell_measurement_reflns_used 9879
_cell_measurement_temperature 100.01
_cell_measurement_theta_max 28.723
_cell_measurement_theta_min 2.419
_cell_volume 1758.61(17)
_computing_cell_refinement 'SAINT v8.37A (Bruker, 2015)'
_computing_data_collection 'SAINT v8.37A (Bruker, 2015)'
_computing_data_reduction 'SAINT v8.37A (Bruker, 2015)'
_computing_molecular_graphics 'Olex2 (Dolomanov et al., 2009)'
_computing_publication_material 'Olex2 (Dolomanov et al., 2009)'
_computing_structure_refinement 'ShelXL (Sheldrick, 2015)'
_computing_structure_solution 'ShelXT (Sheldrick, 2015)'
_diffrn_ambient_temperature 100.01
_diffrn_detector 'CCD area detector'
_diffrn_detector_area_resol_mean 7.9
_diffrn_detector_type 'Bruker PHOTON II'
_diffrn_measured_fraction_theta_full 0.997
_diffrn_measured_fraction_theta_max 0.982
_diffrn_measurement_device 'three-circle diffractometer'
_diffrn_measurement_device_type 'Bruker D8 Quest'
_diffrn_measurement_method '\f and \w scans'
_diffrn_radiation_monochromator graphite
_diffrn_radiation_probe x-ray
_diffrn_radiation_type MoK\a
_diffrn_radiation_wavelength 0.71073
_diffrn_reflns_av_R_equivalents 0.0344
_diffrn_reflns_av_unetI/netI 0.0306
_diffrn_reflns_Laue_measured_fraction_full 0.997
_diffrn_reflns_Laue_measured_fraction_max 0.982
_diffrn_reflns_limit_h_max 12
_diffrn_reflns_limit_h_min -12
_diffrn_reflns_limit_k_max 15
_diffrn_reflns_limit_k_min -15
_diffrn_reflns_limit_l_max 22
_diffrn_reflns_limit_l_min -22
_diffrn_reflns_number 42678
_diffrn_reflns_point_group_measured_fraction_full 0.997
_diffrn_reflns_point_group_measured_fraction_max 0.982
_diffrn_reflns_theta_full 25.242
_diffrn_reflns_theta_max 28.753
_diffrn_reflns_theta_min 2.184
_diffrn_source 'sealed X-ray tube'
_diffrn_source_target Mo
_diffrn_standards_number 0
_exptl_absorpt_coefficient_mu 0.855
_exptl_absorpt_correction_T_max 0.8015
_exptl_absorpt_correction_T_min 0.7075
_exptl_absorpt_correction_type multi-scan
_exptl_absorpt_process_details
'SADABS-2014/5 (Bruker,2014/5) was used for absorption correction. wR2(int) was 0.1100 before and 0.0499 after correction. The Ratio of minimum to maximum transmission is 0.8827. The \l/2 correction factor is 0.00150.'
_exptl_crystal_colour yellow
_exptl_crystal_colour_primary yellow
_exptl_crystal_density_diffrn 1.257
_exptl_crystal_description block
_exptl_crystal_F_000 696
_exptl_crystal_size_max 0.38
_exptl_crystal_size_mid 0.343
_exptl_crystal_size_min 0.287
_refine_diff_density_max 0.611
_refine_diff_density_min -0.837
_refine_diff_density_rms 0.067
_refine_ls_extinction_method none
_refine_ls_goodness_of_fit_ref 1.058
_refine_ls_hydrogen_treatment constr
_refine_ls_matrix_type full
_refine_ls_number_parameters 416
_refine_ls_number_reflns 8956
_refine_ls_number_restraints 0
_refine_ls_restrained_S_all 1.058
_refine_ls_R_factor_all 0.0353
_refine_ls_R_factor_gt 0.0262
_refine_ls_shift/su_max 0.001
_refine_ls_shift/su_mean 0.000
_refine_ls_structure_factor_coef Fsqd
_refine_ls_weighting_details 'w=1/[\s^2^(Fo^2^)+(0.0168P)^2^+1.0686P] where P=(Fo^2^+2Fc^2^)/3'
_refine_ls_weighting_scheme calc
_refine_ls_wR_factor_gt 0.0515
_refine_ls_wR_factor_ref 0.0544
_reflns_Friedel_coverage 0.000
_reflns_number_gt 7836
_reflns_number_total 8956
_reflns_threshold_expression 'I > 2\s(I)'
_cod_data_source_file c8cc00899j2.cif
_cod_data_source_block compound3
_cod_depositor_comments 'Adding full bibliography for 7121321--7121324.cif.'
_cod_database_code 7121321
_shelx_shelxl_version_number 2014/7
_shelx_space_group_comment
;
The symmetry employed for this shelxl refinement is uniquely defined
by the following loop, which should always be used as a source of
symmetry information in preference to the above space-group names.
They are only intended as comments.
;
_shelx_estimated_absorpt_t_max 0.791
_shelx_estimated_absorpt_t_min 0.737
_olex2_refinement_description
;
1. Fixed Uiso
 At 1.2 times of:
  All C(H) groups, All C(H,H) groups, All C(H,H,H,H) groups
 At 1.5 times of:
  All C(H,H,H) groups
2. Others
 Sof(C28B)=Sof(H28D)=Sof(H28E)=Sof(H28F)=Sof(C29B)=Sof(H29D)=Sof(H29E)=
 Sof(H29F)=1-FVAR(1)
 Sof(C29A)=Sof(H29A)=Sof(H29B)=Sof(H29C)=Sof(C28A)=Sof(H28A)=Sof(H28B)=
 Sof(H28C)=FVAR(1)
 Sof(C25B)=Sof(H25D)=Sof(H25E)=Sof(H25F)=1-FVAR(2)
 Sof(C25A)=Sof(H25A)=Sof(H25B)=Sof(H25C)=FVAR(2)
 Sof(C2A)=Sof(H2AA)=Sof(H2AB)=Sof(H3BC)=Sof(H3BD)=1-FVAR(3)
 Sof(C2B)=Sof(H2BA)=Sof(H2BB)=Sof(H3AA)=Sof(H3AB)=FVAR(3)
3.a Secondary CH2 refined with riding coordinates:
 C2B(H2BA,H2BB), C2A(H2AA,H2AB), C3(H3AA,H3AB), C3(H3BC,H3BD)
3.b Aromatic/amide H refined with riding coordinates:
 C6(H6), C8(H8), C17(H17), C15(H15), C36(H36), C32(H32), C35(H35), C33(H33),
 C34(H34)
3.c Idealised Me refined as rotating group:
 C29A(H29A,H29B,H29C), C28A(H28A,H28B,H28C), C28B(H28D,H28E,H28F), C29B(H29D,
 H29E,H29F), C25A(H25A,H25B,H25C), C25B(H25D,H25E,H25F), C10(H10A,H10B,H10C),
 C11(H11A,H11B,H11C), C27(H27A,H27B,H27C), C23(H23A,H23B,H23C), C19(H19A,H19B,
 H19C), C21(H21A,H21B,H21C), C12(H12A,H12B,H12C), C24(H24A,H24B,H24C), C20(H20A,
 H20B,H20C), C30(H30A,H30B,H30C)
;
_olex2_submission_special_instructions 'No special instructions were received'

loop_
_space_group_symop_operation_xyz
'x, y, z'
'-x, -y, -z'

loop_
_atom_site_label
_atom_site_type_symbol
_atom_site_fract_x
_atom_site_fract_y
_atom_site_fract_z
_atom_site_U_iso_or_equiv
_atom_site_adp_type
_atom_site_occupancy
_atom_site_site_symmetry_order
_atom_site_calc_flag
_atom_site_refinement_flags_posn
_atom_site_refinement_flags_occupancy
_atom_site_disorder_assembly
_atom_site_disorder_group
C29A C 0.1786(5) -0.0165(8) 0.3700(3) 0.0334(13) Uani 0.611(15) 1 d . P A 1
H29A H 0.1396 -0.0453 0.3269 0.050 Uiso 0.611(15) 1 calc GR P A 1
H29B H 0.1375 0.0717 0.3740 0.050 Uiso 0.611(15) 1 calc GR P A 1
H29C H 0.1490 -0.0501 0.4216 0.050 Uiso 0.611(15) 1 calc GR P A 1
C28A C 0.4029(8) -0.2016(5) 0.3406(3) 0.0305(12) Uani 0.611(15) 1 d . P A 1
H28A H 0.3617 -0.2376 0.3881 0.046 Uiso 0.611(15) 1 calc GR P A 1
H28B H 0.5126 -0.2305 0.3349 0.046 Uiso 0.611(15) 1 calc GR P A 1
H28C H 0.3723 -0.2247 0.2921 0.046 Uiso 0.611(15) 1 calc GR P A 1
C28B C 0.3294(16) -0.1637(9) 0.3298(5) 0.038(2) Uani 0.389(15) 1 d . P A 2
H28D H 0.2850 -0.1981 0.3770 0.057 Uiso 0.389(15) 1 calc GR P A 2
H28E H 0.4299 -0.2193 0.3094 0.057 Uiso 0.389(15) 1 calc GR P A 2
H28F H 0.2663 -0.1510 0.2874 0.057 Uiso 0.389(15) 1 calc GR P A 2
C29B C 0.1589(8) 0.0459(11) 0.3678(4) 0.0325(18) Uani 0.389(15) 1 d . P A 2
H29D H 0.1061 0.0360 0.3243 0.049 Uiso 0.389(15) 1 calc GR P A 2
H29E H 0.1613 0.1284 0.3682 0.049 Uiso 0.389(15) 1 calc GR P A 2
H29F H 0.1065 0.0305 0.4198 0.049 Uiso 0.389(15) 1 calc GR P A 2
C25A C 0.2983(13) -0.0829(9) 0.1374(8) 0.0261(18) Uani 0.46(3) 1 d . P B 1
H25A H 0.2337 -0.0770 0.0964 0.039 Uiso 0.46(3) 1 calc GR P B 1
H25B H 0.2565 -0.1126 0.1876 0.039 Uiso 0.46(3) 1 calc GR P B 1
H25C H 0.3990 -0.1388 0.1179 0.039 Uiso 0.46(3) 1 calc GR P B 1
C25B C 0.340(2) -0.0821(7) 0.1111(11) 0.040(2) Uani 0.54(3) 1 d . P B 2
H25D H 0.3071 -0.1357 0.1496 0.060 Uiso 0.54(3) 1 calc GR P B 2
H25E H 0.4479 -0.1178 0.0922 0.060 Uiso 0.54(3) 1 calc GR P B 2
H25F H 0.2858 -0.0708 0.0649 0.060 Uiso 0.54(3) 1 calc GR P B 2
C2B C 0.7469(10) 0.3151(9) 0.2787(6) 0.0268(15) Uani 0.58(2) 1 d . P C 1
H2BA H 0.8429 0.2803 0.2998 0.032 Uiso 0.58(2) 1 calc R P C 1
H2BB H 0.7659 0.3486 0.2248 0.032 Uiso 0.58(2) 1 calc R P C 1
C2A C 0.7646(14) 0.2833(13) 0.3012(9) 0.031(2) Uani 0.42(2) 1 d . P C 2
H2AA H 0.8362 0.2967 0.2556 0.038 Uiso 0.42(2) 1 calc R P C 2
H2AB H 0.8199 0.2394 0.3441 0.038 Uiso 0.42(2) 1 calc R P C 2
C3 C 0.6360(2) 0.4076(2) 0.33516(14) 0.0423(5) Uani 1 1 d . . . .
H3AA H 0.6610 0.3974 0.3907 0.051 Uiso 0.58(2) 1 calc R P C 1
H3AB H 0.6295 0.4898 0.3174 0.051 Uiso 0.58(2) 1 calc R P C 1
H3BC H 0.6430 0.4254 0.3915 0.051 Uiso 0.42(2) 1 calc R P C 2
H3BD H 0.6435 0.4760 0.3010 0.051 Uiso 0.42(2) 1 calc R P C 2
N1 N 0.49676(17) 0.38445(15) 0.33096(10) 0.0344(4) Uani 1 1 d . . . .
N0AA N 0.67019(17) 0.22172(15) 0.27496(10) 0.0341(4) Uani 1 1 d . . . .
Sb1 Sb 0.45696(2) 0.01485(2) 0.24611(2) 0.01945(4) Uani 1 1 d . . . .
P1 P 0.36126(5) 0.23045(4) 0.29413(3) 0.02615(10) Uani 1 1 d . . . .
C5 C 0.75425(19) 0.12306(16) 0.14136(11) 0.0250(4) Uani 1 1 d . . . .
C4 C 0.74698(19) 0.11564(17) 0.22518(11) 0.0268(4) Uani 1 1 d . . . .
C13 C 0.3558(2) 0.46467(17) 0.36997(11) 0.0282(4) Uani 1 1 d . . . .
C6 C 0.83466(19) 0.01840(15) 0.09476(10) 0.0233(4) Uani 1 1 d . . . .
H6 H 0.8401 0.0213 0.0376 0.028 Uiso 1 1 calc R . . .
C7 C 0.90670(19) -0.08954(16) 0.12926(10) 0.0239(4) Uani 1 1 d . . . .
C9 C 0.8196(2) 0.00911(18) 0.26172(11) 0.0290(4) Uani 1 1 d . . . .
C22 C 0.3070(2) 0.04217(16) 0.15345(12) 0.0301(4) Uani 1 1 d . . . .
C8 C 0.8990(2) -0.09244(17) 0.21297(11) 0.0265(4) Uani 1 1 d . . . .
H8 H 0.9492 -0.1655 0.2373 0.032 Uiso 1 1 calc R . . .
C1 C 0.5195(2) 0.27350(17) 0.29818(11) 0.0287(4) Uani 1 1 d . . . .
C26 C 0.3393(2) -0.0543(2) 0.35196(11) 0.0367(5) Uani 1 1 d . . . .
C14 C 0.2673(2) 0.55282(18) 0.32475(11) 0.0303(4) Uani 1 1 d . . . .
C10 C 0.6777(2) 0.23886(17) 0.10242(13) 0.0337(4) Uani 1 1 d . . . .
H10A H 0.5744 0.2739 0.1303 0.051 Uiso 1 1 calc GR . . .
H10B H 0.6768 0.2229 0.0454 0.051 Uiso 1 1 calc GR . . .
H10C H 0.7318 0.2954 0.1061 0.051 Uiso 1 1 calc GR . . .
C17 C 0.1783(2) 0.53773(19) 0.48999(11) 0.0325(4) Uani 1 1 d . . . .
H17 H 0.1472 0.5322 0.5463 0.039 Uiso 1 1 calc R . . .
C15 C 0.1340(2) 0.63315(18) 0.36453(12) 0.0326(4) Uani 1 1 d . . . .
H15 H 0.0723 0.6936 0.3344 0.039 Uiso 1 1 calc R . . .
C18 C 0.3132(2) 0.45515(17) 0.45304(11) 0.0292(4) Uani 1 1 d . . . .
C16 C 0.0882(2) 0.62767(19) 0.44722(12) 0.0335(4) Uani 1 1 d . . . .
C11 C 0.9909(2) -0.20139(16) 0.07742(11) 0.0321(4) Uani 1 1 d . . . .
H11A H 0.9406 -0.2614 0.0892 0.048 Uiso 1 1 calc GR . . .
H11B H 1.0937 -0.2346 0.0891 0.048 Uiso 1 1 calc GR . . .
H11C H 0.9931 -0.1809 0.0202 0.048 Uiso 1 1 calc GR . . .
C27 C 0.4065(2) -0.03539(19) 0.42463(12) 0.0365(5) Uani 1 1 d . . . .
H27A H 0.3841 0.0511 0.4341 0.055 Uiso 1 1 calc GR . . .
H27B H 0.5154 -0.0756 0.4143 0.055 Uiso 1 1 calc GR . . .
H27C H 0.3634 -0.0694 0.4724 0.055 Uiso 1 1 calc GR . . .
C31 C 0.7687(3) 0.55665(19) 0.10195(14) 0.0414(5) Uani 1 1 d . . . .
C23 C 0.3729(2) 0.1081(2) 0.08588(11) 0.0379(5) Uani 1 1 d . . . .
H23A H 0.4795 0.0625 0.0692 0.057 Uiso 1 1 calc GR . . .
H23B H 0.3621 0.1886 0.1055 0.057 Uiso 1 1 calc GR . . .
H23C H 0.3196 0.1154 0.0396 0.057 Uiso 1 1 calc GR . . .
C19 C 0.3147(3) 0.5602(2) 0.23507(12) 0.0420(5) Uani 1 1 d . . . .
H19A H 0.4127 0.5717 0.2253 0.063 Uiso 1 1 calc GR . . .
H19B H 0.2405 0.6284 0.2137 0.063 Uiso 1 1 calc GR . . .
H19C H 0.3218 0.4854 0.2080 0.063 Uiso 1 1 calc GR . . .
C21 C 0.4078(2) 0.3579(2) 0.50064(13) 0.0395(5) Uani 1 1 d . . . .
H21A H 0.4362 0.2802 0.4719 0.059 Uiso 1 1 calc GR . . .
H21B H 0.3506 0.3543 0.5540 0.059 Uiso 1 1 calc GR . . .
H21C H 0.4984 0.3756 0.5071 0.059 Uiso 1 1 calc GR . . .
C12 C 0.8055(2) 0.0037(2) 0.35259(11) 0.0447(6) Uani 1 1 d . . . .
H12A H 0.8459 0.0616 0.3727 0.067 Uiso 1 1 calc GR . . .
H12B H 0.8617 -0.0777 0.3680 0.067 Uiso 1 1 calc GR . . .
H12C H 0.6996 0.0237 0.3761 0.067 Uiso 1 1 calc GR . . .
C24 C 0.1433(2) 0.1168(2) 0.18097(15) 0.0426(5) Uani 1 1 d . . . .
H24A H 0.0911 0.1366 0.1339 0.064 Uiso 1 1 calc GR . . .
H24B H 0.1376 0.1914 0.2079 0.064 Uiso 1 1 calc GR . . .
H24C H 0.0959 0.0705 0.2188 0.064 Uiso 1 1 calc GR . . .
C36 C 0.7235(3) 0.6316(2) 0.16950(14) 0.0475(6) Uani 1 1 d . . . .
H36 H 0.6296 0.6950 0.1754 0.057 Uiso 1 1 calc R . . .
C20 C -0.0549(2) 0.7190(2) 0.48902(14) 0.0487(6) Uani 1 1 d . . . .
H20A H -0.0855 0.6889 0.5417 0.073 Uiso 1 1 calc GR . . .
H20B H -0.1340 0.7322 0.4557 0.073 Uiso 1 1 calc GR . . .
H20C H -0.0380 0.7953 0.4968 0.073 Uiso 1 1 calc GR . . .
C32 C 0.9082(3) 0.4660(2) 0.09441(18) 0.0549(7) Uani 1 1 d . . . .
H32 H 0.9425 0.4141 0.0479 0.066 Uiso 1 1 calc R . . .
C30 C 0.6698(4) 0.5723(3) 0.03791(17) 0.0682(8) Uani 1 1 d . . . .
H30A H 0.5855 0.5445 0.0582 0.102 Uiso 1 1 calc GR . . .
H30B H 0.7281 0.5249 -0.0107 0.102 Uiso 1 1 calc GR . . .
H30C H 0.6317 0.6576 0.0246 0.102 Uiso 1 1 calc GR . . .
C35 C 0.8127(4) 0.6158(3) 0.22859(16) 0.0675(9) Uani 1 1 d . . . .
H35 H 0.7799 0.6683 0.2749 0.081 Uiso 1 1 calc R . . .
C33 C 0.9967(3) 0.4510(3) 0.1538(2) 0.0727(10) Uani 1 1 d . . . .
H33 H 1.0917 0.3890 0.1478 0.087 Uiso 1 1 calc R . . .
C34 C 0.9491(4) 0.5246(3) 0.2212(2) 0.0789(11) Uani 1 1 d . . . .
H34 H 1.0095 0.5129 0.2626 0.095 Uiso 1 1 calc R . . .

loop_
_atom_site_aniso_label
_atom_site_aniso_U_11
_atom_site_aniso_U_22
_atom_site_aniso_U_33
_atom_site_aniso_U_23
_atom_site_aniso_U_13
_atom_site_aniso_U_12
C29A 0.027(2) 0.047(4) 0.0281(18) -0.002(2) 0.0026(14) -0.018(2)
C28A 0.045(3) 0.027(2) 0.0255(18) -0.0021(15) -0.0018(18) -0.022(2)
C28B 0.058(6) 0.031(4) 0.032(3) -0.001(3) 0.004(3) -0.026(4)
C29B 0.028(3) 0.043(5) 0.025(3) -0.002(3) 0.014(2) -0.018(4)
C25A 0.027(4) 0.029(3) 0.022(4) -0.010(3) -0.012(3) -0.005(2)
C25B 0.066(6) 0.025(2) 0.036(5) -0.007(3) -0.026(4) -0.014(3)
C2B 0.015(2) 0.029(4) 0.039(4) -0.015(2) 0.003(2) -0.013(3)
C2A 0.024(4) 0.036(6) 0.040(5) -0.016(3) 0.003(3) -0.019(4)
C3 0.0242(10) 0.0478(13) 0.0600(14) -0.0315(11) 0.0115(9) -0.0242(9)
N1 0.0207(8) 0.0388(9) 0.0477(10) -0.0291(8) 0.0114(7) -0.0200(7)
N0AA 0.0156(7) 0.0449(10) 0.0447(9) -0.0310(8) 0.0111(6) -0.0184(7)
Sb1 0.01276(6) 0.02406(6) 0.02252(6) -0.01145(4) 0.00246(4) -0.00878(4)
P1 0.0144(2) 0.0277(2) 0.0377(3) -0.01869(19) 0.00652(18) -0.01193(18)
C5 0.0148(8) 0.0274(9) 0.0350(9) -0.0114(7) 0.0057(7) -0.0134(7)
C4 0.0128(8) 0.0360(10) 0.0335(9) -0.0205(8) 0.0092(7) -0.0145(7)
C13 0.0202(9) 0.0331(10) 0.0345(10) -0.0229(8) 0.0086(7) -0.0170(8)
C6 0.0204(9) 0.0272(9) 0.0237(8) -0.0088(7) 0.0059(7) -0.0134(7)
C7 0.0201(9) 0.0265(9) 0.0270(9) -0.0082(7) 0.0067(7) -0.0144(7)
C9 0.0172(8) 0.0485(12) 0.0262(9) -0.0133(8) 0.0058(7) -0.0205(8)
C22 0.0246(9) 0.0247(9) 0.0445(11) -0.0073(8) -0.0150(8) -0.0080(8)
C8 0.0195(9) 0.0333(10) 0.0300(9) -0.0044(7) 0.0021(7) -0.0153(8)
C1 0.0197(9) 0.0354(10) 0.0325(9) -0.0207(8) 0.0090(7) -0.0155(8)
C26 0.0400(12) 0.0573(13) 0.0242(9) -0.0182(9) 0.0101(8) -0.0364(11)
C14 0.0304(10) 0.0360(10) 0.0314(9) -0.0144(8) 0.0055(8) -0.0233(9)
C10 0.0239(10) 0.0269(10) 0.0491(12) -0.0128(8) 0.0033(8) -0.0100(8)
C17 0.0251(10) 0.0459(12) 0.0260(9) -0.0166(8) 0.0039(7) -0.0136(9)
C15 0.0269(10) 0.0370(11) 0.0371(10) -0.0065(8) 0.0000(8) -0.0165(8)
C18 0.0214(9) 0.0357(10) 0.0326(10) -0.0168(8) -0.0009(7) -0.0124(8)
C16 0.0208(9) 0.0415(11) 0.0374(10) -0.0134(9) 0.0036(8) -0.0118(8)
C11 0.0391(11) 0.0239(9) 0.0314(10) -0.0073(7) 0.0057(8) -0.0124(8)
C27 0.0432(12) 0.0418(12) 0.0328(10) -0.0024(9) -0.0049(9) -0.0251(10)
C31 0.0509(14) 0.0298(11) 0.0471(12) 0.0070(9) -0.0080(10) -0.0184(10)
C23 0.0327(11) 0.0541(13) 0.0278(10) -0.0089(9) -0.0072(8) -0.0136(10)
C19 0.0528(14) 0.0441(12) 0.0346(11) -0.0126(9) 0.0132(9) -0.0311(11)
C21 0.0287(11) 0.0449(12) 0.0440(12) -0.0158(10) -0.0042(9) -0.0104(9)
C12 0.0287(11) 0.0845(18) 0.0256(10) -0.0155(10) 0.0050(8) -0.0279(11)
C24 0.0201(10) 0.0394(12) 0.0722(15) 0.0193(11) -0.0140(10) -0.0134(9)
C36 0.0583(15) 0.0344(12) 0.0514(14) 0.0002(10) 0.0069(11) -0.0246(11)
C20 0.0285(11) 0.0525(14) 0.0510(13) -0.0078(11) 0.0103(10) -0.0017(10)
C32 0.0597(17) 0.0253(11) 0.0813(18) -0.0052(11) -0.0048(14) -0.0185(11)
C30 0.083(2) 0.075(2) 0.0544(16) 0.0148(14) -0.0212(15) -0.0327(17)
C35 0.106(3) 0.082(2) 0.0467(14) 0.0006(14) -0.0020(16) -0.079(2)
C33 0.0606(18) 0.0418(15) 0.134(3) 0.0350(18) -0.0417(19) -0.0317(14)
C34 0.102(3) 0.097(3) 0.088(2) 0.048(2) -0.053(2) -0.086(2)

loop_
_atom_type_symbol
_atom_type_description
_atom_type_scat_dispersion_real
_atom_type_scat_dispersion_imag
_atom_type_scat_source
C C 0.0033 0.0016 'International Tables Vol C Tables 4.2.6.8 and 6.1.1.4'
H H 0.0000 0.0000 'International Tables Vol C Tables 4.2.6.8 and 6.1.1.4'
N N 0.0061 0.0033 'International Tables Vol C Tables 4.2.6.8 and 6.1.1.4'
P P 0.1023 0.0942 'International Tables Vol C Tables 4.2.6.8 and 6.1.1.4'
Sb Sb -0.5866 1.5461 'International Tables Vol C Tables 4.2.6.8 and 6.1.1.4'

loop_
_geom_angle_atom_site_label_1
_geom_angle_atom_site_label_2
_geom_angle_atom_site_label_3
_geom_angle
H29A C29A H29B 109.5
H29A C29A H29C 109.5
H29B C29A H29C 109.5
C26 C29A H29A 109.5
C26 C29A H29B 109.5
C26 C29A H29C 109.5
H28A C28A H28B 109.5
H28A C28A H28C 109.5
H28B C28A H28C 109.5
C26 C28A H28A 109.5
C26 C28A H28B 109.5
C26 C28A H28C 109.5
H28D C28B H28E 109.5
H28D C28B H28F 109.5
H28E C28B H28F 109.5
C26 C28B H28D 109.5
C26 C28B H28E 109.5
C26 C28B H28F 109.5
H29D C29B H29E 109.5
H29D C29B H29F 109.5
H29E C29B H29F 109.5
C26 C29B H29D 109.5
C26 C29B H29E 109.5
C26 C29B H29F 109.5
H25A C25A H25B 109.5
H25A C25A H25C 109.5
H25B C25A H25C 109.5
C22 C25A H25A 109.5
C22 C25A H25B 109.5
C22 C25A H25C 109.5
H25D C25B H25E 109.5
H25D C25B H25F 109.5
H25E C25B H25F 109.5
C22 C25B H25D 109.5
C22 C25B H25E 109.5
C22 C25B H25F 109.5
H2BA C2B H2BB 109.2
C3 C2B H2BA 111.3
C3 C2B H2BB 111.3
C3 C2B N0AA 102.4(5)
N0AA C2B H2BA 111.3
N0AA C2B H2BB 111.3
H2AA C2A H2AB 109.7
C3 C2A H2AA 112.0
C3 C2A H2AB 112.0
N0AA C2A H2AA 112.0
N0AA C2A H2AB 112.0
N0AA C2A C3 99.0(7)
C2B C3 H3AA 111.3
C2B C3 H3AB 111.3
C2A C3 H3BC 111.1
C2A C3 H3BD 111.1
H3AA C3 H3AB 109.2
H3BC C3 H3BD 109.0
N1 C3 C2B 102.5(4)
N1 C3 C2A 103.5(5)
N1 C3 H3AA 111.3
N1 C3 H3AB 111.3
N1 C3 H3BC 111.1
N1 C3 H3BD 111.1
C13 N1 C3 120.80(14)
C1 N1 C3 113.21(15)
C1 N1 C13 125.25(14)
C4 N0AA C2B 118.5(3)
C4 N0AA C2A 115.8(5)
C1 N0AA C2B 109.8(4)
C1 N0AA C2A 116.6(5)
C1 N0AA C4 127.59(14)
C22 Sb1 P1 95.14(5)
C22 Sb1 C26 103.95(8)
C26 Sb1 P1 96.18(5)
C1 P1 Sb1 106.90(6)
C4 C5 C6 117.64(17)
C4 C5 C10 121.37(16)
C6 C5 C10 120.98(16)
C5 C4 N0AA 119.43(18)
C9 C4 N0AA 118.71(16)
C9 C4 C5 121.76(16)
C14 C13 N1 119.03(17)
C14 C13 C18 121.80(16)
C18 C13 N1 119.13(18)
C5 C6 H6 119.0
C7 C6 C5 122.07(16)
C7 C6 H6 119.0
C6 C7 C8 118.43(16)
C6 C7 C11 120.82(16)
C8 C7 C11 120.74(17)
C4 C9 C12 120.18(18)
C8 C9 C4 118.58(16)
C8 C9 C12 121.17(19)
C25A C22 Sb1 105.4(4)
C25B C22 Sb1 107.7(3)
C23 C22 C25A 120.6(6)
C23 C22 C25B 101.0(8)
C23 C22 Sb1 104.46(12)
C24 C22 C25A 102.5(5)
C24 C22 C25B 117.3(7)
C24 C22 Sb1 115.79(14)
C24 C22 C23 108.69(16)
C7 C8 H8 119.3
C9 C8 C7 121.49(18)
C9 C8 H8 119.3
N1 C1 P1 118.05(13)
N0AA C1 N1 106.74(14)
N0AA C1 P1 135.21(13)
C29A C26 C28A 107.9(3)
C29A C26 Sb1 121.9(3)
C29A C26 C27 111.2(2)
C28A C26 Sb1 105.78(17)
C28B C26 C29B 106.4(5)
C28B C26 Sb1 108.7(3)
C28B C26 C27 124.3(6)
C29B C26 Sb1 105.2(3)
C27 C26 C28A 102.0(3)
C27 C26 C29B 104.7(3)
C27 C26 Sb1 106.09(12)
C13 C14 C19 120.79(18)
C15 C14 C13 118.10(17)
C15 C14 C19 121.1(2)
C5 C10 H10A 109.5
C5 C10 H10B 109.5
C5 C10 H10C 109.5
H10A C10 H10B 109.5
H10A C10 H10C 109.5
H10B C10 H10C 109.5
C18 C17 H17 119.0
C16 C17 H17 119.0
C16 C17 C18 122.05(18)
C14 C15 H15 119.0
C14 C15 C16 121.97(19)
C16 C15 H15 119.0
C13 C18 C21 121.24(17)
C17 C18 C13 117.83(18)
C17 C18 C21 120.92(18)
C17 C16 C15 118.24(18)
C17 C16 C20 121.19(18)
C15 C16 C20 120.6(2)
C7 C11 H11A 109.5
C7 C11 H11B 109.5
C7 C11 H11C 109.5
H11A C11 H11B 109.5
H11A C11 H11C 109.5
H11B C11 H11C 109.5
C26 C27 H27A 109.5
C26 C27 H27B 109.5
C26 C27 H27C 109.5
H27A C27 H27B 109.5
H27A C27 H27C 109.5
H27B C27 H27C 109.5
C36 C31 C32 118.2(2)
C36 C31 C30 120.8(2)
C32 C31 C30 120.9(2)
C22 C23 H23A 109.5
C22 C23 H23B 109.5
C22 C23 H23C 109.5
H23A C23 H23B 109.5
H23A C23 H23C 109.5
H23B C23 H23C 109.5
C14 C19 H19A 109.5
C14 C19 H19B 109.5
C14 C19 H19C 109.5
H19A C19 H19B 109.5
H19A C19 H19C 109.5
H19B C19 H19C 109.5
C18 C21 H21A 109.5
C18 C21 H21B 109.5
C18 C21 H21C 109.5
H21A C21 H21B 109.5
H21A C21 H21C 109.5
H21B C21 H21C 109.5
C9 C12 H12A 109.5
C9 C12 H12B 109.5
C9 C12 H12C 109.5
H12A C12 H12B 109.5
H12A C12 H12C 109.5
H12B C12 H12C 109.5
C22 C24 H24A 109.5
C22 C24 H24B 109.5
C22 C24 H24C 109.5
H24A C24 H24B 109.5
H24A C24 H24C 109.5
H24B C24 H24C 109.5
C31 C36 H36 119.6
C35 C36 C31 120.7(3)
C35 C36 H36 119.6
C16 C20 H20A 109.5
C16 C20 H20B 109.5
C16 C20 H20C 109.5
H20A C20 H20B 109.5
H20A C20 H20C 109.5
H20B C20 H20C 109.5
C31 C32 H32 119.7
C33 C32 C31 120.6(3)
C33 C32 H32 119.7
C31 C30 H30A 109.5
C31 C30 H30B 109.5
C31 C30 H30C 109.5
H30A C30 H30B 109.5
H30A C30 H30C 109.5
H30B C30 H30C 109.5
C36 C35 H35 119.7
C36 C35 C34 120.5(3)
C34 C35 H35 119.7
C32 C33 H33 119.7
C34 C33 C32 120.5(3)
C34 C33 H33 119.7
C35 C34 H34 120.3
C33 C34 C35 119.4(3)
C33 C34 H34 120.3

loop_
_geom_bond_atom_site_label_1
_geom_bond_atom_site_label_2
_geom_bond_distance
C29A H29A 0.9800
C29A H29B 0.9800
C29A H29C 0.9800
C29A C26 1.437(5)
C28A H28A 0.9800
C28A H28B 0.9800
C28A H28C 0.9800
C28A C26 1.642(6)
C28B H28D 0.9800
C28B H28E 0.9800
C28B H28F 0.9800
C28B C26 1.389(7)
C29B H29D 0.9800
C29B H29E 0.9800
C29B H29F 0.9800
C29B C26 1.721(10)
C25A H25A 0.9800
C25A H25B 0.9800
C25A H25C 0.9800
C25A C22 1.536(10)
C25B H25D 0.9800
C25B H25E 0.9800
C25B H25F 0.9800
C25B C22 1.557(9)
C2B H2BA 0.9900
C2B H2BB 0.9900
C2B C3 1.477(9)
C2B N0AA 1.521(9)
C2A H2AA 0.9900
C2A H2AB 0.9900
C2A C3 1.615(14)
C2A N0AA 1.456(12)
C3 H3AA 0.9900
C3 H3AB 0.9900
C3 H3BC 0.9900
C3 H3BD 0.9900
C3 N1 1.460(2)
N1 C13 1.431(2)
N1 C1 1.367(2)
N0AA C4 1.432(2)
N0AA C1 1.362(2)
Sb1 P1 2.5031(5)
Sb1 C22 2.2223(18)
Sb1 C26 2.2313(19)
P1 C1 1.7635(18)
C5 C4 1.396(3)
C5 C6 1.398(2)
C5 C10 1.501(3)
C4 C9 1.392(3)
C13 C14 1.392(3)
C13 C18 1.399(3)
C6 H6 0.9500
C6 C7 1.386(3)
C7 C8 1.392(2)
C7 C11 1.509(2)
C9 C8 1.389(3)
C9 C12 1.508(3)
C22 C23 1.528(3)
C22 C24 1.523(3)
C8 H8 0.9500
C26 C27 1.518(3)
C14 C15 1.390(3)
C14 C19 1.508(3)
C10 H10A 0.9800
C10 H10B 0.9800
C10 H10C 0.9800
C17 H17 0.9500
C17 C18 1.394(3)
C17 C16 1.385(3)
C15 H15 0.9500
C15 C16 1.392(3)
C18 C21 1.500(3)
C16 C20 1.511(3)
C11 H11A 0.9800
C11 H11B 0.9800
C11 H11C 0.9800
C27 H27A 0.9800
C27 H27B 0.9800
C27 H27C 0.9800
C31 C36 1.377(3)
C31 C32 1.394(3)
C31 C30 1.508(3)
C23 H23A 0.9800
C23 H23B 0.9800
C23 H23C 0.9800
C19 H19A 0.9800
C19 H19B 0.9800
C19 H19C 0.9800
C21 H21A 0.9800
C21 H21B 0.9800
C21 H21C 0.9800
C12 H12A 0.9800
C12 H12B 0.9800
C12 H12C 0.9800
C24 H24A 0.9800
C24 H24B 0.9800
C24 H24C 0.9800
C36 H36 0.9500
C36 C35 1.376(4)
C20 H20A 0.9800
C20 H20B 0.9800
C20 H20C 0.9800
C32 H32 0.9500
C32 C33 1.376(4)
C30 H30A 0.9800
C30 H30B 0.9800
C30 H30C 0.9800
C35 H35 0.9500
C35 C34 1.377(5)
C33 H33 0.9500
C33 C34 1.366(5)
C34 H34 0.9500
